data_4135083
loop_
_publ_author_name
'Levesque, Alexandre'
'Maris, Thierry'
'Wuest, James D.'

_publ_section_title
;
 ROY Reclaims Its Crown: New Ways to Increase Polymorphic Diversity.
;
_journal_name_full 'Journal of the American Chemical Society'
_journal_paper_doi 10.1021/jacs.0c04434
_journal_year 2020
_chemical_formula_moiety 'C12 H9 N3 O2.07 S0.93'
_chemical_formula_sum 'C12 H9 N3 O2.07 S0.93'
_chemical_formula_weight 258.12
_space_group_crystal_system monoclinic
_space_group_IT_number 14
_space_group_name_Hall '-P 2ybc'
_space_group_name_H-M_alt 'P 1 21/c 1'
_atom_sites_solution_hydrogens mixed
_atom_sites_solution_primary dual
_audit_creation_date 2019-09-25
_audit_creation_method
;
Olex2 1.2
(compiled 2018.05.29 svn.r3508 for OlexSys, GUI svn.r5506)
;
_cell_angle_alpha 90
_cell_angle_beta 92.759(2)
_cell_angle_gamma 90
_cell_formula_units_Z 4
_cell_length_a 3.8603(2)
_cell_length_b 18.6172(10)
_cell_length_c 16.3357(9)
_cell_measurement_reflns_used 9853
_cell_measurement_temperature 150
_cell_measurement_theta_max 60.651
_cell_measurement_theta_min 3.134
_cell_volume 1172.65(11)
_computing_cell_refinement
'SAINT (2013) V8.38A; Integration Software for Single Crystal Data. Bruker AXS Inc., Madison, WI 53719-1173.'
_computing_data_collection
;
APEX 2 (2013) Bruker AXS Inc., Madison, WI 53719-1173.
;
_computing_data_reduction
'SAINT (2013) V8.38A; Integration Software for Single Crystal Data. Bruker AXS Inc., Madison, WI 53719-1173.'
_computing_molecular_graphics 'Olex2 (Dolomanov et al., 2009)'
_computing_publication_material 'Olex2 (Dolomanov et al., 2009)'
_computing_structure_refinement 'XL (Sheldrick, 2008)'
_computing_structure_solution 'XT (Sheldrick, 2015)'
_diffrn_ambient_temperature 150
_diffrn_detector 'CMOS Area detector'
_diffrn_detector_area_resol_mean 10.24
_diffrn_detector_type 'Bruker Photon 100 CMOS Detector'
_diffrn_measured_fraction_theta_full 1.000
_diffrn_measured_fraction_theta_max 0.999
_diffrn_measurement_device 'k-geometry diffractometer'
_diffrn_measurement_device_type 'Bruker Venture Metaljet'
_diffrn_measurement_method '\w and \f scans'
_diffrn_radiation_collimation 'Focusing mirrors'
_diffrn_radiation_monochromator 'Helios MX Mirror Optics'
_diffrn_radiation_probe x-ray
_diffrn_radiation_type GaK\a
_diffrn_radiation_wavelength 1.34139
_diffrn_reflns_av_R_equivalents 0.0307
_diffrn_reflns_av_unetI/netI 0.0194
_diffrn_reflns_Laue_measured_fraction_full 1.000
_diffrn_reflns_Laue_measured_fraction_max 0.999
_diffrn_reflns_limit_h_max 4
_diffrn_reflns_limit_h_min -5
_diffrn_reflns_limit_k_max 23
_diffrn_reflns_limit_k_min -24
_diffrn_reflns_limit_l_max 21
_diffrn_reflns_limit_l_min -18
_diffrn_reflns_number 15468
_diffrn_reflns_point_group_measured_fraction_full 1.000
_diffrn_reflns_point_group_measured_fraction_max 0.999
_diffrn_reflns_theta_full 53.594
_diffrn_reflns_theta_max 60.629
_diffrn_reflns_theta_min 3.133
_diffrn_source 'Metal Jet'
_diffrn_source_target Ga
_diffrn_source_type 'Gallium Liquid Metal Jet Source'
_exptl_absorpt_coefficient_mu 1.527
_exptl_absorpt_correction_T_max 0.7519
_exptl_absorpt_correction_T_min 0.6084
_exptl_absorpt_correction_type multi-scan
_exptl_absorpt_process_details
'SADABS-2016/2 (Bruker,2016/2) was used for absorption correction. wR2(int) was 0.0957 before and 0.0509 after correction. The Ratio of minimum to maximum transmission is 0.8092. The \l/2 correction factor is Not present.'
_exptl_crystal_colour 'clear light orange'
_exptl_crystal_colour_lustre clear
_exptl_crystal_colour_modifier light
_exptl_crystal_colour_primary orange
_exptl_crystal_density_diffrn 1.462
_exptl_crystal_description Block
_exptl_crystal_F_000 534
_exptl_crystal_recrystallization_method 'crystallized from EtOH/Hexane'
_exptl_crystal_size_max 0.37
_exptl_crystal_size_mid 0.25
_exptl_crystal_size_min 0.15
_refine_diff_density_max 0.403
_refine_diff_density_min -0.876
_refine_diff_density_rms 0.156
_refine_ls_extinction_coef 0.143(5)
_refine_ls_extinction_expression Fc^*^=kFc[1+0.001xFc^2^\l^3^/sin(2\q)]^-1/4^
_refine_ls_extinction_method 'SHELXL-2018/3 (Sheldrick 2018)'
_refine_ls_goodness_of_fit_ref 1.148
_refine_ls_hydrogen_treatment mixed
_refine_ls_matrix_type full
_refine_ls_number_parameters 173
_refine_ls_number_reflns 2664
_refine_ls_number_restraints 3
_refine_ls_restrained_S_all 1.150
_refine_ls_R_factor_all 0.0484
_refine_ls_R_factor_gt 0.0483
_refine_ls_shift/su_max 0.001
_refine_ls_shift/su_mean 0.000
_refine_ls_structure_factor_coef Fsqd
_refine_ls_weighting_details 'w=1/[\s^2^(Fo^2^)+(0.0674P)^2^+0.4684P] where P=(Fo^2^+2Fc^2^)/3'
_refine_ls_weighting_scheme calc
_refine_ls_wR_factor_gt 0.1186
_refine_ls_wR_factor_ref 0.1188
_reflns_Friedel_coverage 0.000
_reflns_number_gt 2635
_reflns_number_total 2664
_reflns_threshold_expression 'I > 2\s(I)'
_cod_data_source_file ja0c04434_si_015.cif
_cod_data_source_block Mixed_ROY_ON_93_07
_cod_depositor_comments
;
The following automatic conversions were performed:

data item '_diffrn_radiation_probe' value 'X-ray' was changed to
'x-ray' in accordance with the
/home/data/users/saulius/crontab/automatic-downloads/rss-feeds/ACS/lib/dictionaries/cif_core.dic
dictionary named 'cif_core.dic' version 2.4.2 last updated on
2011-04-26.

Automatic conversion script
Id: cif_fix_values 7556 2019-12-06 15:28:31Z antanas 
;
_cod_database_code 4135083
_shelx_shelxl_version_number 2018/3
_shelx_space_group_comment
;
The symmetry employed for this shelxl refinement is uniquely defined
by the following loop, which should always be used as a source of
symmetry information in preference to the above space-group names.
They are only intended as comments.
;
_shelx_estimated_absorpt_t_max 0.803
_shelx_estimated_absorpt_t_min 0.602
_olex2_refinement_description
;
1. Fixed Uiso
 At 1.2 times of:
  All C(H) groups
 At 1.5 times of:
  All C(H,H,H) groups
2. Restrained distances
 N1-H1
 0.84 with sigma of 0.02
 C21-O1B
 1.34 with sigma of 0.005
 O1B-C24
 1.38 with sigma of 0.005
3. Uiso/Uaniso restraints and constraints
Uanis(S1) = Uanis(O1B)
4. Others
 Sof(O1B)=1-FVAR(1)
 Sof(S1)=FVAR(1)
5.a Aromatic/amide H refined with riding coordinates:
 C13(H13), C14(H14), C15(H15), C16(H16), C23(H23)
5.b Idealised Me refined as rotating group:
 C3(H3A,H3B,H3C)
;
_olex2_date_sample_data_collection 2019-03-08
_olex2_date_sample_submission 2019-03-06
_olex2_exptl_crystal_mounting_method 'mounted on a cryoloop'
_olex2_submission_original_sample_id 'JDW-AL-CoFuuROY 1:1 R:F '
_olex2_submission_special_instructions 'No special instructions were received'

loop_
_space_group_symop_operation_xyz
'x, y, z'
'-x, y+1/2, -z+1/2'
'-x, -y, -z'
'x, -y-1/2, z-1/2'

loop_
_atom_site_label
_atom_site_type_symbol
_atom_site_fract_x
_atom_site_fract_y
_atom_site_fract_z
_atom_site_U_iso_or_equiv
_atom_site_adp_type
_atom_site_occupancy
_atom_site_site_symmetry_order
_atom_site_calc_flag
_atom_site_refinement_flags_posn
_atom_site_refinement_flags_adp
_atom_site_refinement_flags_occupancy
_atom_site_disorder_assembly
_atom_site_disorder_group
S1 S 0.67788(11) 0.40038(2) 0.57033(2) 0.0275(2) Uani 0.928(3) 1 d . . P A 1
O21 O 0.9283(4) 0.31151(6) 0.86862(7) 0.0432(4) Uani 1 1 d . . . . .
O22 O 1.0017(4) 0.38283(7) 0.97178(7) 0.0424(3) Uani 1 1 d . . . . .
N1 N 0.6319(3) 0.35602(6) 0.73081(7) 0.0252(3) Uani 1 1 d D . . . .
N2 N 0.8852(3) 0.37057(7) 0.90172(8) 0.0278(3) Uani 1 1 d . . . . .
N3 N 0.1085(4) 0.19464(8) 0.71360(10) 0.0394(4) Uani 1 1 d . . . . .
C11 C 0.5776(3) 0.41790(7) 0.77457(8) 0.0213(3) Uani 1 1 d . . . . .
C12 C 0.6981(4) 0.42653(7) 0.85715(8) 0.0226(3) Uani 1 1 d . . . . .
C13 C 0.6462(4) 0.49067(8) 0.89963(9) 0.0277(3) Uani 1 1 d . . . . .
H13 H 0.733938 0.495427 0.954701 0.033 Uiso 1 1 calc R . . . .
C14 C 0.4699(4) 0.54659(8) 0.86250(10) 0.0313(4) Uani 1 1 d . . . . .
H14 H 0.434172 0.589997 0.891493 0.038 Uiso 1 1 calc R . . . .
C15 C 0.3434(4) 0.53895(8) 0.78143(10) 0.0293(3) Uani 1 1 d . . . . .
H15 H 0.219785 0.577446 0.755401 0.035 Uiso 1 1 calc R . . . .
C16 C 0.3952(4) 0.47638(8) 0.73862(9) 0.0250(3) Uani 1 1 d . . . . .
H16 H 0.305836 0.472576 0.683581 0.030 Uiso 1 1 calc R . . . .
C21 C 0.5456(4) 0.34484(7) 0.64837(8) 0.0226(3) Uani 1 1 d D . . . .
C22 C 0.3856(4) 0.28451(8) 0.61631(9) 0.0250(3) Uani 1 1 d . . . . .
C23 C 0.3753(4) 0.28299(9) 0.52866(9) 0.0299(3) Uani 1 1 d . . . . .
H23 H 0.278124 0.244625 0.496831 0.036 Uiso 1 1 calc R . . . .
C24 C 0.5186(4) 0.34190(9) 0.49607(10) 0.0323(4) Uani 1 1 d D . . . .
C2 C 0.2357(4) 0.23301(8) 0.66900(10) 0.0287(3) Uani 1 1 d . . . . .
C3 C 0.5494(6) 0.36006(13) 0.40667(11) 0.0491(5) Uani 1 1 d . . . . .
H3A H 0.444135 0.407116 0.395239 0.074 Uiso 1 1 calc GR . . . .
H3B H 0.429326 0.323462 0.372804 0.074 Uiso 1 1 calc GR . . . .
H3C H 0.794826 0.361378 0.393910 0.074 Uiso 1 1 calc GR . . . .
H1 H 0.719(6) 0.3216(10) 0.7579(13) 0.041(6) Uiso 1 1 d D . . . .
O1B O 0.623(4) 0.3680(7) 0.5735(2) 0.0275(2) Uani 0.072(3) 1 d D . P A 2

loop_
_atom_site_aniso_label
_atom_site_aniso_U_11
_atom_site_aniso_U_22
_atom_site_aniso_U_33
_atom_site_aniso_U_23
_atom_site_aniso_U_13
_atom_site_aniso_U_12
S1 0.0308(3) 0.0300(3) 0.0215(2) 0.00071(13) -0.00081(15) -0.00345(15)
O21 0.0712(9) 0.0305(6) 0.0267(6) -0.0015(4) -0.0115(6) 0.0143(6)
O22 0.0590(8) 0.0455(7) 0.0213(6) -0.0022(5) -0.0128(5) 0.0039(6)
N1 0.0368(7) 0.0200(6) 0.0182(6) -0.0008(4) -0.0044(5) 0.0009(5)
N2 0.0331(7) 0.0308(7) 0.0191(6) 0.0005(5) -0.0015(5) -0.0015(5)
N3 0.0424(8) 0.0294(7) 0.0463(9) 0.0017(6) 0.0014(6) -0.0047(6)
C11 0.0231(6) 0.0210(6) 0.0199(6) -0.0006(5) 0.0024(5) -0.0040(5)
C12 0.0245(7) 0.0240(7) 0.0195(6) 0.0003(5) 0.0017(5) -0.0032(5)
C13 0.0312(7) 0.0302(7) 0.0222(6) -0.0047(5) 0.0050(5) -0.0061(6)
C14 0.0389(8) 0.0241(7) 0.0319(8) -0.0060(6) 0.0116(6) -0.0028(6)
C15 0.0328(8) 0.0239(7) 0.0317(7) 0.0028(6) 0.0079(6) 0.0028(5)
C16 0.0263(7) 0.0256(7) 0.0231(7) 0.0010(5) 0.0011(5) -0.0007(5)
C21 0.0260(7) 0.0235(6) 0.0180(6) -0.0008(5) -0.0012(5) 0.0005(5)
C22 0.0261(7) 0.0236(7) 0.0249(7) -0.0039(5) -0.0027(5) 0.0025(5)
C23 0.0304(7) 0.0335(8) 0.0252(7) -0.0102(6) -0.0041(6) 0.0033(6)
C24 0.0293(8) 0.0411(9) 0.0262(7) -0.0031(6) -0.0009(6) 0.0053(6)
C2 0.0297(7) 0.0228(7) 0.0332(7) -0.0053(6) -0.0031(6) 0.0008(5)
C3 0.0456(10) 0.0736(14) 0.0282(9) 0.0037(9) 0.0032(7) 0.0071(9)
O1B 0.0308(3) 0.0300(3) 0.0215(2) 0.00071(13) -0.00081(15) -0.00345(15)

loop_
_atom_type_symbol
_atom_type_description
_atom_type_scat_dispersion_real
_atom_type_scat_dispersion_imag
_atom_type_scat_source
C C 0.0137 0.0067 'International Tables Vol C Tables 4.2.6.8 and 6.1.1.4'
H H 0.0000 0.0000 'International Tables Vol C Tables 4.2.6.8 and 6.1.1.4'
N N 0.0241 0.0134 'International Tables Vol C Tables 4.2.6.8 and 6.1.1.4'
O O 0.0389 0.0241 'International Tables Vol C Tables 4.2.6.8 and 6.1.1.4'
S S 0.2925 0.4295 'International Tables Vol C Tables 4.2.6.8 and 6.1.1.4'

loop_
_geom_angle_atom_site_label_1
_geom_angle_atom_site_label_2
_geom_angle_atom_site_label_3
_geom_angle
_geom_angle_site_symmetry_1
_geom_angle_site_symmetry_3
_geom_angle_publ_flag
C24 S1 C21 91.89(8) . . ?
C11 N1 C21 126.43(12) . . ?
C11 N1 H1 115.7(16) . . ?
C21 N1 H1 117.8(16) . . ?
O21 N2 C12 119.62(12) . . ?
O22 N2 O21 121.28(13) . . ?
O22 N2 C12 119.10(13) . . ?
N1 C11 C12 122.59(13) . . ?
N1 C11 C16 121.03(12) . . ?
C16 C11 C12 116.38(13) . . ?
C11 C12 N2 122.15(12) . . ?
C13 C12 N2 116.45(12) . . ?
C13 C12 C11 121.40(13) . . ?
C12 C13 H13 119.7 . . ?
C14 C13 C12 120.58(14) . . ?
C14 C13 H13 119.7 . . ?
C13 C14 H14 120.5 . . ?
C13 C14 C15 119.09(14) . . ?
C15 C14 H14 120.5 . . ?
C14 C15 H15 119.5 . . ?
C16 C15 C14 120.97(14) . . ?
C16 C15 H15 119.5 . . ?
C11 C16 H16 119.2 . . ?
C15 C16 C11 121.55(13) . . ?
C15 C16 H16 119.2 . . ?
N1 C21 S1 123.90(11) . . ?
C22 C21 S1 110.46(10) . . ?
C22 C21 N1 125.13(13) . . ?
O1B C21 N1 141.4(4) . . ?
O1B C21 C22 91.8(4) . . ?
C21 C22 C23 112.84(13) . . ?
C21 C22 C2 120.44(13) . . ?
C2 C22 C23 126.65(13) . . ?
C22 C23 H23 123.6 . . ?
C24 C23 C22 112.74(14) . . ?
C24 C23 H23 123.6 . . ?
C23 C24 S1 112.05(12) . . ?
C23 C24 C3 128.08(17) . . ?
C23 C24 O1B 91.8(4) . . ?
C3 C24 S1 119.88(15) . . ?
O1B C24 C3 140.0(4) . . ?
N3 C2 C22 176.37(16) . . ?
C24 C3 H3A 109.5 . . ?
C24 C3 H3B 109.5 . . ?
C24 C3 H3C 109.5 . . ?
H3A C3 H3B 109.5 . . ?
H3A C3 H3C 109.5 . . ?
H3B C3 H3C 109.5 . . ?
C21 O1B C24 130.2(7) . . ?

loop_
_geom_bond_atom_site_label_1
_geom_bond_atom_site_label_2
_geom_bond_distance
_geom_bond_site_symmetry_2
_geom_bond_publ_flag
S1 C21 1.7371(14) . ?
S1 C24 1.7213(17) . ?
O21 N2 1.2400(18) . ?
O22 N2 1.2309(17) . ?
N1 C11 1.3772(18) . ?
N1 C21 1.3875(17) . ?
N1 H1 0.839(16) . ?
N2 C12 1.4444(19) . ?
N3 C2 1.147(2) . ?
C11 C12 1.4148(19) . ?
C11 C16 1.409(2) . ?
C12 C13 1.400(2) . ?
C13 H13 0.9500 . ?
C13 C14 1.369(2) . ?
C14 H14 0.9500 . ?
C14 C15 1.397(2) . ?
C15 H15 0.9500 . ?
C15 C16 1.378(2) . ?
C16 H16 0.9500 . ?
C21 C22 1.3734(19) . ?
C21 O1B 1.344(5) . ?
C22 C23 1.431(2) . ?
C22 C2 1.429(2) . ?
C23 H23 0.9500 . ?
C23 C24 1.349(2) . ?
C24 C3 1.509(2) . ?
C24 O1B 1.397(5) . ?
C3 H3A 0.9800 . ?
C3 H3B 0.9800 . ?
C3 H3C 0.9800 . ?

loop_
_geom_hbond_atom_site_label_D
_geom_hbond_atom_site_label_H
_geom_hbond_atom_site_label_A
_geom_hbond_distance_DH
_geom_hbond_distance_HA
_geom_hbond_distance_DA
_geom_hbond_angle_DHA
_geom_hbond_site_symmetry_A
_geom_hbond_publ_flag
N1 H1 O21 0.839(16) 1.96(2) 2.6107(17) 134(2) . yes

loop_
_geom_torsion_atom_site_label_1
_geom_torsion_atom_site_label_2
_geom_torsion_atom_site_label_3
_geom_torsion_atom_site_label_4
_geom_torsion
_geom_torsion_site_symmetry_1
_geom_torsion_site_symmetry_2
_geom_torsion_site_symmetry_3
_geom_torsion_site_symmetry_4
_geom_torsion_publ_flag
S1 C21 C22 C23 0.88(16) . . . . ?
S1 C21 C22 C2 -176.12(11) . . . . ?
O21 N2 C12 C11 -3.7(2) . . . . ?
O21 N2 C12 C13 177.26(14) . . . . ?
O22 N2 C12 C11 175.63(14) . . . . ?
O22 N2 C12 C13 -3.4(2) . . . . ?
N1 C11 C12 N2 -0.5(2) . . . . ?
N1 C11 C12 C13 178.52(13) . . . . ?
N1 C11 C16 C15 -179.08(13) . . . . ?
N1 C21 C22 C23 -171.19(14) . . . . ?
N1 C21 C22 C2 11.8(2) . . . . ?
N1 C21 O1B C24 172.6(7) . . . . ?
N2 C12 C13 C14 -179.64(13) . . . . ?
C11 N1 C21 S1 54.2(2) . . . . ?
C11 N1 C21 C22 -134.76(16) . . . . ?
C11 N1 C21 O1B 64.7(12) . . . . ?
C11 C12 C13 C14 1.3(2) . . . . ?
C12 C11 C16 C15 1.2(2) . . . . ?
C12 C13 C14 C15 -0.2(2) . . . . ?
C13 C14 C15 C16 -0.3(2) . . . . ?
C14 C15 C16 C11 -0.2(2) . . . . ?
C16 C11 C12 N2 179.27(13) . . . . ?
C16 C11 C12 C13 -1.7(2) . . . . ?
C21 S1 C24 C23 -0.53(13) . . . . ?
C21 S1 C24 C3 179.36(14) . . . . ?
C21 N1 C11 C12 -175.01(13) . . . . ?
C21 N1 C11 C16 5.2(2) . . . . ?
C21 C22 C23 C24 -1.3(2) . . . . ?
C22 C21 O1B C24 8.4(16) . . . . ?
C22 C23 C24 S1 1.12(18) . . . . ?
C22 C23 C24 C3 -178.75(16) . . . . ?
C22 C23 C24 O1B 4.8(7) . . . . ?
C23 C24 O1B C21 -9.2(16) . . . . ?
C24 S1 C21 N1 171.97(13) . . . . ?
C24 S1 C21 C22 -0.22(12) . . . . ?
C2 C22 C23 C24 175.47(15) . . . . ?
C3 C24 O1B C21 175.2(8) . . . . ?
O1B C21 C22 C23 -3.2(8) . . . . ?
O1B C21 C22 C2 179.8(8) . . . . ?
